data_4510172
loop_
_publ_author_name
'Liu, Bo'
'Wei, Lei'
'Li, Nan-nan'
'Wu, Wei-Ping'
'Miao, Hui'
'Wang, Yao-Yu'
'Shi, Qi-Zhen'

_publ_section_title
;
 Solvent/Temperature and Dipyridyl Ligands Induced Diverse Coordination
 Polymers Based on 3-(2&#x2032;,5&#x2032;-Dicarboxylphenyl)pyridine
;
_journal_issue 3
_journal_name_full 'Crystal Growth &amp; Design'
_journal_page_first 1110
_journal_paper_doi 10.1021/cg401599x
_journal_volume 14
_journal_year 2014
_chemical_formula_sum 'C13 H9 Cd N O5'
_chemical_formula_weight 371.60
_chemical_name_systematic
; 
 ? 
;
_space_group_IT_number 61
_symmetry_cell_setting orthorhombic
_symmetry_space_group_name_Hall '-P 2ac 2ab'
_symmetry_space_group_name_H-M 'P b c a'
_atom_sites_solution_hydrogens geom
_atom_sites_solution_primary direct
_atom_sites_solution_secondary difmap
_audit_creation_method SHELXL-97
_cell_angle_alpha 90.00
_cell_angle_beta 90.00
_cell_angle_gamma 90.00
_cell_formula_units_Z 8
_cell_length_a 7.6105(6)
_cell_length_b 16.9070(12)
_cell_length_c 18.8834(14)
_cell_measurement_reflns_used 4392
_cell_measurement_temperature 296(2)
_cell_measurement_theta_max 28.177
_cell_measurement_theta_min 3.128
_cell_volume 2429.7(3)
_computing_structure_refinement 'SHELXL-97 (Sheldrick, 1997)'
_computing_structure_solution 'SHELXS-97 (Sheldrick, 1990)'
_diffrn_ambient_temperature 296(2)
_diffrn_measured_fraction_theta_full 1.000
_diffrn_measured_fraction_theta_max 1.000
_diffrn_radiation_monochromator graphite
_diffrn_radiation_source 'fine-focus sealed tube'
_diffrn_radiation_type MoK\a
_diffrn_radiation_wavelength 0.71073
_diffrn_reflns_av_R_equivalents 0.0255
_diffrn_reflns_av_sigmaI/netI 0.0188
_diffrn_reflns_limit_h_max 9
_diffrn_reflns_limit_h_min -9
_diffrn_reflns_limit_k_max 20
_diffrn_reflns_limit_k_min -14
_diffrn_reflns_limit_l_max 22
_diffrn_reflns_limit_l_min -20
_diffrn_reflns_number 11397
_diffrn_reflns_theta_full 25.10
_diffrn_reflns_theta_max 25.10
_diffrn_reflns_theta_min 2.41
_exptl_absorpt_coefficient_mu 1.816
_exptl_absorpt_correction_T_max 0.7127
_exptl_absorpt_correction_T_min 0.6697
_exptl_absorpt_correction_type multi-scan
_exptl_absorpt_process_details sadabs
_exptl_crystal_colour colorless
_exptl_crystal_density_diffrn 2.021
_exptl_crystal_density_method 'not measured'
_exptl_crystal_description block
_exptl_crystal_F_000 1440
_exptl_crystal_size_max 0.24
_exptl_crystal_size_mid 0.20
_exptl_crystal_size_min 0.20
_refine_diff_density_max 0.385
_refine_diff_density_min -0.385
_refine_diff_density_rms 0.068
_refine_ls_extinction_method none
_refine_ls_goodness_of_fit_ref 1.019
_refine_ls_hydrogen_treatment constr
_refine_ls_matrix_type full
_refine_ls_number_parameters 181
_refine_ls_number_reflns 2162
_refine_ls_number_restraints 0
_refine_ls_restrained_S_all 1.019
_refine_ls_R_factor_all 0.0265
_refine_ls_R_factor_gt 0.0238
_refine_ls_shift/su_max 0.019
_refine_ls_shift/su_mean 0.003
_refine_ls_structure_factor_coef Fsqd
_refine_ls_weighting_details 'calc w=1/[\s^2^(Fo^2^)+(0.0198P)^2^+4.2131P] where P=(Fo^2^+2Fc^2^)/3'
_refine_ls_weighting_scheme calc
_refine_ls_wR_factor_gt 0.0526
_refine_ls_wR_factor_ref 0.0542
_reflns_number_gt 1998
_reflns_number_total 2162
_reflns_threshold_expression >2sigma(I)
_cod_data_source_file cg401599x_si_002.cif
_cod_data_source_block 2
_cod_depositor_comments
;
The following automatic conversions were performed:

'_symmetry_cell_setting' value 'Orthorhombic' changed to
'orthorhombic' according to
/usr/data/users/saulius/crontab/automatic-downloads/current/ACS/lib/dictionaries/cif_core.dic
dictionary named 'cif_core.dic' version 2.4.2 from 2011-04-26.

Automatic conversion script
Id: cif_fix_values 2281 2013-09-26 08:29:07Z andrius 
;
_cod_original_sg_symbol_H-M Pbca
_cod_original_formula_sum C13H9CdNO5
_cod_database_code 4510172

loop_
_symmetry_equiv_pos_as_xyz
'x, y, z'
'-x+1/2, -y, z+1/2'
'-x, y+1/2, -z+1/2'
'x+1/2, -y+1/2, -z'
'-x, -y, -z'
'x-1/2, y, -z-1/2'
'x, -y-1/2, z-1/2'
'-x-1/2, y-1/2, z'

loop_
_atom_site_label
_atom_site_type_symbol
_atom_site_fract_x
_atom_site_fract_y
_atom_site_fract_z
_atom_site_U_iso_or_equiv
_atom_site_adp_type
_atom_site_occupancy
_atom_site_symmetry_multiplicity
_atom_site_calc_flag
_atom_site_refinement_flags
Cd1 Cd 0.51208(3) 1.133676(12) 0.697987(11) 0.02427(9) Uani 1 1 d .
O1 O 0.5487(3) 1.05036(14) 0.79522(11) 0.0383(6) Uani 1 1 d .
O2 O 0.3137(3) 1.12432(11) 0.80167(10) 0.0287(5) Uani 1 1 d .
O3 O 0.1082(4) 0.83940(14) 1.07619(13) 0.0501(7) Uani 1 1 d .
O4 O 0.0913(3) 0.95725(13) 1.12493(10) 0.0354(5) Uani 1 1 d .
N1 N 0.4511(3) 0.76306(14) 0.78259(13) 0.0269(5) Uani 1 1 d .
C1 C 0.4083(4) 1.06753(16) 0.82448(14) 0.0229(6) Uani 1 1 d .
C2 C 0.3443(4) 1.02282(16) 0.88828(14) 0.0241(6) Uani 1 1 d .
C3 C 0.3118(4) 1.06698(18) 0.94930(15) 0.0315(7) Uani 1 1 d .
H3 H 0.3319 1.1212 0.9491 0.038 Uiso 1 1 calc R
C4 C 0.2503(4) 1.03090(18) 1.00997(16) 0.0347(7) Uani 1 1 d .
H4 H 0.2335 1.0606 1.0509 0.042 Uiso 1 1 calc R
C5 C 0.2131(4) 0.95025(17) 1.01018(15) 0.0287(7) Uani 1 1 d .
C6 C 0.2461(4) 0.90658(17) 0.94930(15) 0.0293(7) Uani 1 1 d .
H6 H 0.2220 0.8527 0.9495 0.035 Uiso 1 1 calc R
C7 C 0.3143(4) 0.94067(16) 0.88777(14) 0.0237(6) Uani 1 1 d .
C8 C 0.3504(4) 0.88937(16) 0.82538(15) 0.0234(6) Uani 1 1 d .
C9 C 0.3178(4) 0.91214(17) 0.75528(16) 0.0289(6) Uani 1 1 d .
H9 H 0.2687 0.9613 0.7455 0.035 Uiso 1 1 calc R
C10 C 0.3591(5) 0.86116(18) 0.70106(16) 0.0353(8) Uani 1 1 d .
H10 H 0.3431 0.8767 0.6543 0.042 Uiso 1 1 calc R
C11 C 0.4238(4) 0.78719(18) 0.71605(16) 0.0326(7) Uani 1 1 d .
H11 H 0.4493 0.7529 0.6789 0.039 Uiso 1 1 calc R
C12 C 0.4178(4) 0.81393(16) 0.83568(15) 0.0262(6) Uani 1 1 d .
H12 H 0.4411 0.7977 0.8818 0.031 Uiso 1 1 calc R
C13 C 0.1338(4) 0.9128(2) 1.07450(16) 0.0334(7) Uani 1 1 d .
O1W O 0.5767(6) 0.2599(2) 0.95489(18) 0.1123(15) Uani 1 1 d .

loop_
_atom_site_aniso_label
_atom_site_aniso_U_11
_atom_site_aniso_U_22
_atom_site_aniso_U_33
_atom_site_aniso_U_23
_atom_site_aniso_U_13
_atom_site_aniso_U_12
Cd1 0.03122(14) 0.02131(13) 0.02027(13) 0.00058(8) -0.00172(8) -0.00152(9)
O1 0.0356(12) 0.0426(14) 0.0366(13) 0.0128(10) 0.0142(10) 0.0098(10)
O2 0.0311(11) 0.0247(11) 0.0303(11) 0.0075(8) -0.0002(9) -0.0001(9)
O3 0.0768(19) 0.0352(14) 0.0383(14) 0.0081(11) 0.0214(13) -0.0006(12)
O4 0.0443(13) 0.0407(13) 0.0212(11) 0.0002(9) 0.0082(10) -0.0054(10)
N1 0.0367(14) 0.0194(12) 0.0246(13) 0.0020(10) 0.0021(11) 0.0015(10)
C1 0.0290(15) 0.0200(14) 0.0198(14) -0.0024(11) -0.0017(12) -0.0016(12)
C2 0.0248(15) 0.0254(15) 0.0219(15) 0.0026(11) 0.0019(12) 0.0018(12)
C3 0.0422(18) 0.0251(16) 0.0271(16) -0.0003(12) 0.0050(13) -0.0010(13)
C4 0.0455(19) 0.0361(17) 0.0226(16) -0.0026(13) 0.0081(14) 0.0006(15)
C5 0.0312(16) 0.0319(16) 0.0229(15) 0.0046(12) 0.0048(12) 0.0028(13)
C6 0.0352(17) 0.0234(15) 0.0294(16) 0.0031(12) 0.0056(13) 0.0026(13)
C7 0.0257(15) 0.0218(14) 0.0237(15) 0.0029(11) 0.0037(11) 0.0049(12)
C8 0.0246(15) 0.0206(14) 0.0250(15) 0.0014(12) 0.0024(12) -0.0010(11)
C9 0.0345(16) 0.0212(14) 0.0310(16) 0.0037(12) -0.0028(13) 0.0042(13)
C10 0.051(2) 0.0329(18) 0.0214(16) 0.0074(13) -0.0042(14) 0.0014(15)
C11 0.0466(19) 0.0284(16) 0.0228(15) -0.0026(12) 0.0006(14) -0.0005(14)
C12 0.0350(16) 0.0242(15) 0.0195(14) 0.0042(11) 0.0018(12) 0.0012(13)
C13 0.0339(17) 0.0400(19) 0.0264(17) 0.0065(14) 0.0019(13) 0.0008(14)
O1W 0.156(4) 0.117(3) 0.064(2) 0.002(2) -0.007(2) 0.064(3)

loop_
_atom_type_symbol
_atom_type_description
_atom_type_scat_dispersion_real
_atom_type_scat_dispersion_imag
_atom_type_scat_source
C C 0.0033 0.0016 'International Tables Vol C Tables 4.2.6.8 and 6.1.1.4'
H H 0.0000 0.0000 'International Tables Vol C Tables 4.2.6.8 and 6.1.1.4'
N N 0.0061 0.0033 'International Tables Vol C Tables 4.2.6.8 and 6.1.1.4'
O O 0.0106 0.0060 'International Tables Vol C Tables 4.2.6.8 and 6.1.1.4'
Cd Cd -0.8075 1.2024 'International Tables Vol C Tables 4.2.6.8 and 6.1.1.4'

loop_
_geom_angle_atom_site_label_1
_geom_angle_atom_site_label_2
_geom_angle_atom_site_label_3
_geom_angle
_geom_angle_site_symmetry_1
_geom_angle_site_symmetry_3
O4 Cd1 N1 145.84(8) 2_574 3_656
O4 Cd1 O2 108.01(8) 2_574 6_657
N1 Cd1 O2 86.66(8) 3_656 6_657
O4 Cd1 O1 96.54(8) 2_574 .
N1 Cd1 O1 116.56(9) 3_656 .
O2 Cd1 O1 80.62(7) 6_657 .
O4 Cd1 O2 103.41(8) 2_574 .
N1 Cd1 O2 90.53(8) 3_656 .
O2 Cd1 O2 126.96(5) 6_657 .
O1 Cd1 O2 53.96(7) . .
O4 Cd1 O3 54.97(7) 2_574 2_574
N1 Cd1 O3 91.06(8) 3_656 2_574
O2 Cd1 O3 112.20(8) 6_657 2_574
O1 Cd1 O3 150.76(8) . 2_574
O2 Cd1 O3 120.81(8) . 2_574
O4 Cd1 C13 27.39(9) 2_574 2_574
N1 Cd1 C13 118.55(10) 3_656 2_574
O2 Cd1 C13 113.12(8) 6_657 2_574
O1 Cd1 C13 123.63(9) . 2_574
O2 Cd1 C13 114.43(8) . 2_574
O3 Cd1 C13 27.59(8) 2_574 2_574
C1 O1 Cd1 96.12(17) . .
C1 O2 Cd1 127.87(18) . 6_557
C1 O2 Cd1 88.36(16) . .
Cd1 O2 Cd1 127.28(8) 6_557 .
C13 O3 Cd1 84.31(18) . 2_575
C13 O4 Cd1 98.54(19) . 2_575
C11 N1 C12 118.4(3) . .
C11 N1 Cd1 118.17(19) . 3_646
C12 N1 Cd1 121.81(19) . 3_646
O1 C1 O2 120.9(3) . .
O1 C1 C2 121.3(2) . .
O2 C1 C2 117.8(2) . .
C3 C2 C7 120.3(3) . .
C3 C2 C1 116.8(2) . .
C7 C2 C1 122.9(2) . .
C4 C3 C2 120.6(3) . .
C3 C4 C5 120.3(3) . .
C6 C5 C4 118.8(3) . .
C6 C5 C13 121.3(3) . .
C4 C5 C13 119.9(3) . .
C5 C6 C7 122.4(3) . .
C6 C7 C2 117.5(3) . .
C6 C7 C8 119.1(2) . .
C2 C7 C8 123.4(2) . .
C12 C8 C9 116.8(3) . .
C12 C8 C7 119.5(2) . .
C9 C8 C7 123.7(2) . .
C10 C9 C8 119.4(3) . .
C9 C10 C11 120.0(3) . .
N1 C11 C10 121.8(3) . .
N1 C12 C8 123.6(3) . .
O4 C13 O3 122.2(3) . .
O4 C13 C5 117.8(3) . .
O3 C13 C5 120.1(3) . .
O4 C13 Cd1 54.08(15) . 2_575
O3 C13 Cd1 68.10(16) . 2_575
C5 C13 Cd1 171.8(2) . 2_575

loop_
_geom_bond_atom_site_label_1
_geom_bond_atom_site_label_2
_geom_bond_distance
_geom_bond_site_symmetry_2
Cd1 O4 2.210(2) 2_574
Cd1 N1 2.236(2) 3_656
Cd1 O2 2.301(2) 6_657
Cd1 O1 2.331(2) .
Cd1 O2 2.477(2) .
Cd1 O3 2.517(2) 2_574
Cd1 C13 2.699(3) 2_574
O1 C1 1.238(4) .
O2 C1 1.275(3) .
O2 Cd1 2.301(2) 6_557
O3 C13 1.256(4) .
O3 Cd1 2.517(2) 2_575
O4 C13 1.256(4) .
O4 Cd1 2.210(2) 2_575
N1 C11 1.337(4) .
N1 C12 1.345(4) .
N1 Cd1 2.236(2) 3_646
C1 C2 1.503(4) .
C2 C3 1.395(4) .
C2 C7 1.408(4) .
C3 C4 1.380(4) .
C4 C5 1.393(4) .
C5 C6 1.389(4) .
C5 C13 1.497(4) .
C6 C7 1.397(4) .
C7 C8 1.489(4) .
C8 C12 1.388(4) .
C8 C9 1.401(4) .
C9 C10 1.375(4) .
C10 C11 1.374(4) .
C13 Cd1 2.699(3) 2_575

loop_
_geom_torsion_atom_site_label_1
_geom_torsion_atom_site_label_2
_geom_torsion_atom_site_label_3
_geom_torsion_atom_site_label_4
_geom_torsion
_geom_torsion_site_symmetry_1
_geom_torsion_site_symmetry_4
O4 Cd1 O1 C1 -97.10(18) 2_574 .
N1 Cd1 O1 C1 74.2(2) 3_656 .
O2 Cd1 O1 C1 155.66(19) 6_657 .
O2 Cd1 O1 C1 4.74(16) . .
O3 Cd1 O1 C1 -85.1(2) 2_574 .
C13 Cd1 O1 C1 -92.75(19) 2_574 .
O4 Cd1 O2 C1 83.78(16) 2_574 .
N1 Cd1 O2 C1 -127.69(17) 3_656 .
O2 Cd1 O2 C1 -41.5(2) 6_657 .
O1 Cd1 O2 C1 -4.58(16) . .
O3 Cd1 O2 C1 140.76(15) 2_574 .
C13 Cd1 O2 C1 110.36(17) 2_574 .
O4 Cd1 O2 Cd1 -54.80(12) 2_574 6_557
N1 Cd1 O2 Cd1 93.73(12) 3_656 6_557
O2 Cd1 O2 Cd1 179.947(16) 6_657 6_557
O1 Cd1 O2 Cd1 -143.16(14) . 6_557
O3 Cd1 O2 Cd1 2.18(14) 2_574 6_557
C13 Cd1 O2 Cd1 -28.22(14) 2_574 6_557
Cd1 O1 C1 O2 -8.7(3) . .
Cd1 O1 C1 C2 171.9(2) . .
Cd1 O2 C1 O1 146.3(2) 6_557 .
Cd1 O2 C1 O1 8.1(3) . .
Cd1 O2 C1 C2 -34.2(3) 6_557 .
Cd1 O2 C1 C2 -172.4(2) . .
O1 C1 C2 C3 122.8(3) . .
O2 C1 C2 C3 -56.7(4) . .
O1 C1 C2 C7 -58.3(4) . .
O2 C1 C2 C7 122.2(3) . .
C7 C2 C3 C4 0.1(5) . .
C1 C2 C3 C4 179.0(3) . .
C2 C3 C4 C5 -2.6(5) . .
C3 C4 C5 C6 2.7(5) . .
C3 C4 C5 C13 -175.5(3) . .
C4 C5 C6 C7 -0.4(5) . .
C13 C5 C6 C7 177.7(3) . .
C5 C6 C7 C2 -2.0(4) . .
C5 C6 C7 C8 178.4(3) . .
C3 C2 C7 C6 2.1(4) . .
C1 C2 C7 C6 -176.7(3) . .
C3 C2 C7 C8 -178.3(3) . .
C1 C2 C7 C8 2.9(4) . .
C6 C7 C8 C12 -38.1(4) . .
C2 C7 C8 C12 142.3(3) . .
C6 C7 C8 C9 140.8(3) . .
C2 C7 C8 C9 -38.8(4) . .
C12 C8 C9 C10 -2.4(4) . .
C7 C8 C9 C10 178.6(3) . .
C8 C9 C10 C11 3.1(5) . .
C12 N1 C11 C10 -1.7(5) . .
Cd1 N1 C11 C10 164.2(3) 3_646 .
C9 C10 C11 N1 -1.1(5) . .
C11 N1 C12 C8 2.4(4) . .
Cd1 N1 C12 C8 -162.9(2) 3_646 .
C9 C8 C12 N1 -0.4(4) . .
C7 C8 C12 N1 178.6(3) . .
Cd1 O4 C13 O3 1.5(4) 2_575 .
Cd1 O4 C13 C5 179.9(2) 2_575 .
Cd1 O3 C13 O4 -1.3(3) 2_575 .
Cd1 O3 C13 C5 -179.7(3) 2_575 .
C6 C5 C13 O4 -173.0(3) . .
C4 C5 C13 O4 5.1(4) . .
C6 C5 C13 O3 5.5(5) . .
C4 C5 C13 O3 -176.4(3) . .
C6 C5 C13 Cd1 -172.6(14) . 2_575
C4 C5 C13 Cd1 5.5(17) . 2_575
